data_2201030
loop_
_publ_author_name
'Ejsmont, Krzysztof'
'Wasielewski, Marek'
'Zaleski, Jacek'

_publ_section_title
;
 Tris(1,10-phenanthroline)zinc(II) dichromate tetrahydrate
;
_journal_issue 5
_journal_name_full 'Acta Crystallographica Section E'
_journal_page_first m200
_journal_page_last m202
_journal_paper_doi 10.1107/S1600536802006402
_journal_volume 58
_journal_year 2002
_chemical_formula_iupac '[Zn (C12 H8 N2)3] [Cr2 O7], 4H2 O'
_chemical_formula_moiety 'C36 H24 N6 Zn 2+, Cr2 O7 2-, 4H2 O1'
_chemical_formula_sum 'C36 H32 Cr2 N6 O11 Zn'
_chemical_formula_weight 894.05
_chemical_name_systematic ?
_space_group_IT_number 15
_symmetry_cell_setting monoclinic
_symmetry_space_group_name_Hall '-C 2yc'
_symmetry_space_group_name_H-M 'C 1 2/c 1'
_atom_sites_solution_hydrogens geom
_atom_sites_solution_primary direct
_atom_sites_solution_secondary difmap
_cell_angle_alpha 90.00
_cell_angle_beta 106.23(3)
_cell_angle_gamma 90.00
_cell_formula_units_Z 8
_cell_length_a 26.687(5)
_cell_length_b 17.867(4)
_cell_length_c 17.471(3)
_cell_measurement_reflns_used 36
_cell_measurement_temperature 293(2)
_cell_measurement_theta_max 15
_cell_measurement_theta_min 10
_cell_volume 7998(3)
_computing_cell_refinement 'KM-4 Software'
_computing_data_collection 'KM-4 Software (Kuma, 1998)'
_computing_data_reduction 'KM-4 Software'
_computing_molecular_graphics 'SHELXTL (Sheldrick, 1990)'
_computing_publication_material SHELXL97
_computing_structure_refinement 'SHELXL97 (Sheldrick, 1997)'
_computing_structure_solution 'SHELXS97 (Sheldrick, 1997)'
_diffrn_ambient_temperature 293(2)
_diffrn_measured_fraction_theta_full 0.960
_diffrn_measured_fraction_theta_max 0.960
_diffrn_measurement_device_type 'Kuma KM-4'
_diffrn_measurement_method \w-\q
_diffrn_radiation_monochromator graphite
_diffrn_radiation_source 'fine-focus sealed tube'
_diffrn_radiation_type MoK\a
_diffrn_radiation_wavelength 0.71073
_diffrn_reflns_av_R_equivalents 0.0236
_diffrn_reflns_av_sigmaI/netI 0.0341
_diffrn_reflns_limit_h_max 31
_diffrn_reflns_limit_h_min -30
_diffrn_reflns_limit_k_max 21
_diffrn_reflns_limit_k_min -18
_diffrn_reflns_limit_l_max 0
_diffrn_reflns_limit_l_min -20
_diffrn_reflns_number 9494
_diffrn_reflns_theta_full 25.07
_diffrn_reflns_theta_max 25.07
_diffrn_reflns_theta_min 1.99
_diffrn_standards_decay_% 6.2
_diffrn_standards_interval_count 50
_diffrn_standards_number 2
_exptl_absorpt_coefficient_mu 1.193
_exptl_absorpt_correction_T_max 0.643
_exptl_absorpt_correction_T_min 0.493
_exptl_absorpt_correction_type '\y scans'
_exptl_absorpt_process_details 'empirical via \y scans (Sheldrick, 1990)'
_exptl_crystal_colour orange
_exptl_crystal_density_diffrn 1.485
_exptl_crystal_density_method 'not measured'
_exptl_crystal_description plate
_exptl_crystal_F_000 3648
_exptl_crystal_size_max 0.63
_exptl_crystal_size_mid 0.50
_exptl_crystal_size_min 0.37
_refine_diff_density_max 0.777
_refine_diff_density_min -0.378
_refine_ls_extinction_method none
_refine_ls_goodness_of_fit_ref 1.052
_refine_ls_hydrogen_treatment constr
_refine_ls_matrix_type full
_refine_ls_number_parameters 523
_refine_ls_number_reflns 7062
_refine_ls_number_restraints 0
_refine_ls_restrained_S_all 1.052
_refine_ls_R_factor_all 0.0806
_refine_ls_R_factor_gt 0.0465
_refine_ls_shift/su_max 0.002
_refine_ls_shift/su_mean 0.000
_refine_ls_structure_factor_coef Fsqd
_refine_ls_weighting_details 'w = 1/[\s^2^(Fo^2^)+(0.1234P)^2^+2.6927P] where P = (Fo^2^+2Fc^2^)/3'
_refine_ls_weighting_scheme calc
_refine_ls_wR_factor_gt 0.1502
_refine_ls_wR_factor_ref 0.1769
_reflns_number_gt 4863
_reflns_number_total 7062
_reflns_threshold_expression I>2\s(I)
_cod_data_source_file bt6130.cif
_cod_data_source_block I
_cod_original_sg_symbol_H-M 'C 2/c'
_cod_database_code 2201030
_cod_database_fobs_code 2201030
_cod_depositor_comments
;
 Marking attached hydrogen atoms.

 Antanas Vaitkus,
 2017-08-02
;

loop_
_symmetry_equiv_pos_as_xyz
'x, y, z'
'-x, y, -z+1/2'
'x+1/2, y+1/2, z'
'-x+1/2, y+1/2, -z+1/2'
'-x, -y, -z'
'x, -y, z-1/2'
'-x+1/2, -y+1/2, -z'
'x+1/2, -y+1/2, z-1/2'

loop_
_atom_site_label
_atom_site_fract_x
_atom_site_fract_y
_atom_site_fract_z
_atom_site_U_iso_or_equiv
_atom_site_adp_type
_atom_site_calc_flag
_atom_site_refinement_flags
_atom_site_occupancy
_atom_site_disorder_assembly
_atom_site_disorder_group
_atom_site_type_symbol
_atom_site_attached_hydrogens
Zn1 0.133759(18) 0.17085(3) 0.15369(3) 0.04417(17) Uani d . 1 . . Zn 0
Cr1 0.32526(3) 0.05375(4) -0.34666(4) 0.0533(2) Uani d . 1 . . Cr 0
Cr2 0.22544(3) 0.13131(4) -0.31004(4) 0.0483(2) Uani d . 1 . . Cr 0
O1 0.37010(19) 0.0475(3) -0.2642(2) 0.1063(16) Uani d U 1 . . O 0
O2 0.2934(2) -0.0218(2) -0.3633(3) 0.0991(15) Uani d U 1 . . O 0
O3 0.34845(16) 0.0686(2) -0.4207(2) 0.0763(10) Uani d U 1 . . O 0
O4 0.28432(14) 0.1291(2) -0.3401(2) 0.0670(9) Uani d U 1 . . O 0
O5 0.23087(16) 0.0774(2) -0.2344(2) 0.0779(11) Uani d U 1 . . O 0
O6 0.21705(17) 0.2160(2) -0.2872(3) 0.0819(11) Uani d U 1 . . O 0
O7 0.17735(15) 0.1046(2) -0.3814(2) 0.0744(10) Uani d U 1 . . O 0
N1A 0.15558(13) 0.27106(19) 0.10435(18) 0.0435(8) Uani d . 1 . . N 0
N2A 0.16413(13) 0.12892(19) 0.06091(19) 0.0440(8) Uani d . 1 . . N 0
N1B 0.19952(13) 0.1454(2) 0.2502(2) 0.0452(8) Uani d . 1 . . N 0
N2B 0.11402(14) 0.2248(2) 0.2517(2) 0.0505(9) Uani d . 1 . . N 0
N1C 0.05443(14) 0.1798(2) 0.0727(2) 0.0504(9) Uani d . 1 . . N 0
N2C 0.09575(14) 0.0642(2) 0.1702(2) 0.0497(8) Uani d . 1 . . N 0
C1A 0.15247(19) 0.3409(3) 0.1272(3) 0.0563(11) Uani d . 1 . . C 0
H1A 0.1452 0.3494 0.1772 0.080 Uiso d R 1 . . H 0
C2A 0.1603(2) 0.4021(3) 0.0836(3) 0.0692(14) Uani d . 1 . . C 0
H2A 0.1567 0.4520 0.1018 0.080 Uiso d R 1 . . H 0
C3A 0.1716(2) 0.3902(3) 0.0131(3) 0.0671(13) Uani d . 1 . . C 0
H3A 0.1768 0.4319 -0.0185 0.080 Uiso d R 1 . . H 0
C4A 0.17623(17) 0.3173(3) -0.0128(3) 0.0525(11) Uani d . 1 . . C 0
C5A 0.16782(15) 0.2594(2) 0.0349(2) 0.0421(9) Uani d . 1 . . C 0
C6A 0.1902(2) 0.2996(3) -0.0845(3) 0.0622(12) Uani d . 1 . . C 0
H6A 0.1957 0.3395 -0.1180 0.080 Uiso d R 1 . . H 0
C7A 0.1960(2) 0.2294(3) -0.1044(3) 0.0658(14) Uani d . 1 . . C 0
H7A 0.2055 0.2190 -0.1524 0.080 Uiso d R 1 . . H 0
C8A 0.18789(16) 0.1675(3) -0.0569(2) 0.0516(11) Uani d . 1 . . C 0
C9A 0.17283(15) 0.1829(2) 0.0124(2) 0.0415(9) Uani d . 1 . . C 0
C10A 0.19516(19) 0.0923(3) -0.0734(3) 0.0616(12) Uani d . 1 . . C 0
H10A 0.2047 0.0789 -0.1207 0.080 Uiso d R 1 . . H 0
C11A 0.1879(2) 0.0391(3) -0.0234(3) 0.0653(13) Uani d . 1 . . C 0
H11A 0.1943 -0.0123 -0.0332 0.080 Uiso d R 1 . . H 0
C12A 0.17215(18) 0.0587(2) 0.0434(3) 0.0512(10) Uani d . 1 . . C 0
H12A 0.1666 0.0199 0.0781 0.080 Uiso d R 1 . . H 0
C1B 0.24200(18) 0.1087(3) 0.2486(3) 0.0552(11) Uani d . 1 . . C 0
H1B 0.2462 0.0948 0.1977 0.080 Uiso d R 1 . . H 0
C2B 0.2809(2) 0.0892(3) 0.3179(3) 0.0675(14) Uani d . 1 . . C 0
H2B 0.3115 0.0629 0.3143 0.080 Uiso d R 1 . . H 0
C3B 0.2749(2) 0.1084(3) 0.3895(3) 0.0684(14) Uani d . 1 . . C 0
H3B 0.3011 0.0951 0.4376 0.080 Uiso d R 1 . . H 0
C4B 0.2306(2) 0.1471(3) 0.3941(3) 0.0583(12) Uani d . 1 . . C 0
C5B 0.19368(17) 0.1661(2) 0.3222(2) 0.0456(9) Uani d . 1 . . C 0
C6B 0.2204(3) 0.1691(3) 0.4678(3) 0.0774(17) Uani d . 1 . . C 0
H6B 0.2444 0.1537 0.5173 0.080 Uiso d R 1 . . H 0
C7B 0.1792(3) 0.2092(3) 0.4685(3) 0.0742(16) Uani d . 1 . . C 0
H7B 0.1747 0.2246 0.5188 0.080 Uiso d R 1 . . H 0
C8B 0.1408(2) 0.2302(3) 0.3956(3) 0.0595(12) Uani d . 1 . . C 0
C9B 0.14864(18) 0.2076(2) 0.3238(2) 0.0488(10) Uani d . 1 . . C 0
C10B 0.0979(2) 0.2751(3) 0.3919(3) 0.0692(14) Uani d . 1 . . C 0
H10B 0.0921 0.2934 0.4404 0.080 Uiso d R 1 . . H 0
C11B 0.0644(2) 0.2941(3) 0.3204(4) 0.0731(15) Uani d . 1 . . C 0
H11B 0.0347 0.3256 0.3174 0.080 Uiso d R 1 . . H 0
C12B 0.07336(19) 0.2665(3) 0.2515(3) 0.0659(13) Uani d . 1 . . C 0
H12B 0.0489 0.2778 0.2010 0.080 Uiso d R 1 . . H 0
C1C 0.0352(2) 0.2341(3) 0.0215(3) 0.0617(12) Uani d . 1 . . C 0
H1C 0.0571 0.2759 0.0185 0.080 Uiso d R 1 . . H 0
C2C -0.0165(2) 0.2326(3) -0.0290(3) 0.0710(14) Uani d . 1 . . C 0
H2C -0.0291 0.2726 -0.0660 0.080 Uiso d R 1 . . H 0
C3C -0.0474(2) 0.1752(3) -0.0246(3) 0.0681(14) Uani d . 1 . . C 0
H3C -0.0826 0.1743 -0.0584 0.080 Uiso d R 1 . . H 0
C4C -0.02889(18) 0.1173(3) 0.0283(3) 0.0597(12) Uani d . 1 . . C 0
C5C 0.02332(16) 0.1203(3) 0.0762(2) 0.0479(10) Uani d . 1 . . C 0
C6C -0.0594(2) 0.0541(4) 0.0357(4) 0.0762(16) Uani d . 1 . . C 0
H6C -0.0955 0.0524 0.0059 0.080 Uiso d R 1 . . H 0
C7C -0.0394(2) -0.0010(4) 0.0851(4) 0.0794(17) Uani d . 1 . . C 0
H7C -0.0613 -0.0430 0.0878 0.080 Uiso d R 1 . . H 0
C8C 0.01386(19) -0.0015(3) 0.1328(3) 0.0617(12) Uani d . 1 . . C 0
C9C 0.04481(17) 0.0609(3) 0.1287(3) 0.0505(10) Uani d . 1 . . C 0
C10C 0.0374(2) -0.0605(3) 0.1824(3) 0.0714(15) Uani d . 1 . . C 0
H10C 0.0174 -0.1041 0.1873 0.080 Uiso d R 1 . . H 0
C11C 0.0883(2) -0.0559(3) 0.2233(3) 0.0692(14) Uani d . 1 . . C 0
H11C 0.1051 -0.0961 0.2574 0.080 Uiso d R 1 . . H 0
C12C 0.1163(2) 0.0077(3) 0.2159(3) 0.0611(12) Uani d . 1 . . C 0
H12C 0.1523 0.0111 0.2459 0.080 Uiso d R 1 . . H 0
O8 0.1143(2) 0.2743(4) -0.3093(4) 0.158(3) Uani d U 1 . . O 2
O9 0.0498(4) 0.2288(5) -0.2041(6) 0.214(4) Uani d U 1 . . O 2
O10 0.4170(5) -0.0799(7) -0.1507(10) 0.159(5) Uani d PU 0.50 . . O 2
O11 0.4309(6) 0.0529(9) -0.4847(12) 0.196(7) Uani d PU 0.50 . . O 2
O12 0.0299(6) 0.3759(9) -0.1288(11) 0.180(6) Uani d PU 0.50 . . O 2
O13 0.4687(6) 0.0857(9) -0.1411(14) 0.228(8) Uani d PU 0.50 . . O 2

loop_
_atom_site_aniso_label
_atom_site_aniso_U_11
_atom_site_aniso_U_22
_atom_site_aniso_U_33
_atom_site_aniso_U_12
_atom_site_aniso_U_13
_atom_site_aniso_U_23
Zn1 0.0451(3) 0.0529(3) 0.0355(3) -0.0008(2) 0.0130(2) 0.0031(2)
Cr1 0.0588(5) 0.0584(5) 0.0478(4) -0.0056(3) 0.0233(3) -0.0111(3)
Cr2 0.0584(4) 0.0495(4) 0.0413(4) -0.0018(3) 0.0207(3) -0.0054(3)
O1 0.104(3) 0.142(4) 0.060(2) 0.040(3) 0.001(2) -0.017(2)
O2 0.126(4) 0.072(3) 0.126(4) -0.033(3) 0.080(3) -0.033(3)
O3 0.085(3) 0.086(3) 0.073(2) -0.006(2) 0.047(2) -0.0069(19)
O4 0.072(2) 0.067(2) 0.072(2) 0.0017(17) 0.0366(18) -0.0017(17)
O5 0.087(3) 0.100(3) 0.0529(19) 0.005(2) 0.0294(19) 0.0182(19)
O6 0.097(3) 0.056(2) 0.105(3) -0.0055(19) 0.049(2) -0.024(2)
O7 0.077(2) 0.085(3) 0.0555(19) -0.013(2) 0.0085(17) -0.0068(18)
N1A 0.0467(19) 0.0469(19) 0.0367(17) -0.0023(15) 0.0112(14) -0.0056(14)
N2A 0.0450(19) 0.046(2) 0.0384(17) -0.0022(15) 0.0082(15) 0.0006(14)
N1B 0.0479(19) 0.0492(19) 0.0388(17) -0.0056(16) 0.0126(15) 0.0034(15)
N2B 0.049(2) 0.062(2) 0.0449(19) -0.0022(17) 0.0194(16) -0.0022(16)
N1C 0.0451(19) 0.058(2) 0.048(2) 0.0015(17) 0.0133(16) -0.0036(17)
N2C 0.047(2) 0.056(2) 0.0473(19) -0.0045(17) 0.0153(16) 0.0037(16)
C1A 0.062(3) 0.057(3) 0.052(2) -0.007(2) 0.020(2) -0.008(2)
C2A 0.079(4) 0.045(3) 0.080(4) -0.007(2) 0.017(3) -0.005(2)
C3A 0.081(4) 0.049(3) 0.070(3) -0.007(2) 0.020(3) 0.014(2)
C4A 0.051(2) 0.057(3) 0.046(2) -0.007(2) 0.0098(19) 0.0095(19)
C5A 0.038(2) 0.050(2) 0.0369(19) -0.0034(17) 0.0069(16) 0.0036(17)
C6A 0.067(3) 0.080(3) 0.044(2) -0.006(3) 0.022(2) 0.014(2)
C7A 0.060(3) 0.104(4) 0.038(2) -0.007(3) 0.020(2) 0.003(3)
C8A 0.042(2) 0.075(3) 0.038(2) -0.002(2) 0.0112(17) -0.008(2)
C9A 0.038(2) 0.055(2) 0.0305(18) -0.0012(17) 0.0074(16) -0.0007(16)
C10A 0.058(3) 0.080(4) 0.049(2) 0.000(2) 0.017(2) -0.019(2)
C11A 0.059(3) 0.068(3) 0.069(3) 0.003(2) 0.017(2) -0.022(3)
C12A 0.056(3) 0.045(2) 0.052(2) 0.0005(19) 0.015(2) -0.0028(19)
C1B 0.052(3) 0.057(3) 0.056(3) 0.002(2) 0.013(2) 0.001(2)
C2B 0.057(3) 0.060(3) 0.077(4) 0.004(2) 0.004(3) 0.013(3)
C3B 0.070(3) 0.057(3) 0.063(3) 0.002(3) -0.007(3) 0.009(2)
C4B 0.074(3) 0.049(3) 0.044(2) -0.015(2) 0.004(2) 0.005(2)
C5B 0.053(2) 0.044(2) 0.039(2) -0.0113(19) 0.0114(18) 0.0060(17)
C6B 0.108(5) 0.072(4) 0.041(3) -0.020(3) 0.003(3) 0.005(2)
C7B 0.113(5) 0.071(4) 0.038(2) -0.015(3) 0.020(3) -0.002(2)
C8B 0.086(3) 0.055(3) 0.044(2) -0.022(3) 0.030(2) -0.006(2)
C9B 0.061(3) 0.049(2) 0.040(2) -0.017(2) 0.0195(19) -0.0001(18)
C10B 0.089(4) 0.069(3) 0.065(3) -0.019(3) 0.047(3) -0.020(3)
C11B 0.061(3) 0.083(4) 0.085(4) -0.001(3) 0.037(3) -0.018(3)
C12B 0.054(3) 0.081(4) 0.066(3) 0.002(3) 0.022(2) -0.005(3)
C1C 0.058(3) 0.071(3) 0.052(3) 0.006(2) 0.008(2) 0.011(2)
C2C 0.060(3) 0.087(4) 0.058(3) 0.014(3) 0.003(2) 0.003(3)
C3C 0.050(3) 0.089(4) 0.058(3) 0.011(3) 0.003(2) -0.011(3)
C4C 0.046(2) 0.079(3) 0.056(3) -0.003(2) 0.016(2) -0.019(2)
C5C 0.043(2) 0.058(3) 0.045(2) 0.0001(19) 0.0159(18) -0.0105(19)
C6C 0.048(3) 0.091(4) 0.084(4) -0.014(3) 0.010(3) -0.015(3)
C7C 0.059(3) 0.095(5) 0.089(4) -0.034(3) 0.027(3) -0.026(4)
C8C 0.065(3) 0.067(3) 0.062(3) -0.016(2) 0.032(2) -0.012(2)
C9C 0.048(2) 0.060(3) 0.048(2) -0.008(2) 0.0212(19) -0.012(2)
C10C 0.081(4) 0.069(3) 0.074(3) -0.021(3) 0.037(3) -0.002(3)
C11C 0.080(4) 0.059(3) 0.077(3) -0.002(3) 0.036(3) 0.010(2)
C12C 0.065(3) 0.062(3) 0.059(3) 0.001(2) 0.021(2) 0.009(2)
O8 0.090(4) 0.165(6) 0.186(6) 0.015(4) -0.017(4) -0.049(5)
O9 0.174(7) 0.199(8) 0.274(10) 0.011(6) 0.069(7) -0.028(7)
O10 0.096(7) 0.120(8) 0.252(13) -0.024(6) 0.034(8) 0.003(9)
O11 0.141(9) 0.200(12) 0.309(15) -0.043(8) 0.167(10) -0.121(11)
O12 0.159(11) 0.166(11) 0.210(13) -0.035(9) 0.044(10) 0.035(10)
O13 0.124(10) 0.165(12) 0.356(17) 0.004(9) 0.004(11) 0.103(12)

loop_
_atom_type_symbol
_atom_type_description
_atom_type_scat_dispersion_real
_atom_type_scat_dispersion_imag
_atom_type_scat_source
C C 0.0033 0.0016 'International Tables Vol C Tables 4.2.6.8 and 6.1.1.4'
H H 0.0000 0.0000 'International Tables Vol C Tables 4.2.6.8 and 6.1.1.4'
N N 0.0061 0.0033 'International Tables Vol C Tables 4.2.6.8 and 6.1.1.4'
O O 0.0106 0.0060 'International Tables Vol C Tables 4.2.6.8 and 6.1.1.4'
Cr Cr 0.3209 0.6236 'International Tables Vol C Tables 4.2.6.8 and 6.1.1.4'
Zn Zn 0.2839 1.4301 'International Tables Vol C Tables 4.2.6.8 and 6.1.1.4'

loop_
_geom_angle_atom_site_label_1
_geom_angle_atom_site_label_2
_geom_angle_atom_site_label_3
_geom_angle
_geom_angle_publ_flag
N1B Zn1 N1A 104.00(10) y
N1B Zn1 N2A 97.00(10) y
N1A Zn1 N2A 77.50(10) y
N1B Zn1 N2B 78.20(10) y
N1A Zn1 N2B 95.80(10) y
N2A Zn1 N2B 170.70(10) y
N1B Zn1 N1C 164.50(10) y
N1A Zn1 N1C 90.10(10) y
N2A Zn1 N1C 92.20(10) y
N2B Zn1 N1C 94.20(10) y
N1B Zn1 N2C 91.10(10) y
N1A Zn1 N2C 163.60(10) y
N2A Zn1 N2C 94.70(10) y
N2B Zn1 N2C 93.40(10) y
N1C Zn1 N2C 75.70(10) y
O2 Cr1 O1 109.6(3) y
O2 Cr1 O3 107.6(2) y
O1 Cr1 O3 112.2(2) y
O2 Cr1 O4 110.7(2) y
O1 Cr1 O4 108.5(2) y
O3 Cr1 O4 108.2(2) y
O7 Cr2 O6 110.0(2) y
O7 Cr2 O5 109.3(2) y
O6 Cr2 O5 110.4(2) y
O7 Cr2 O4 110.2(2) y
O6 Cr2 O4 106.9(2) y
O5 Cr2 O4 110.1(2) y
Cr1 O4 Cr2 130.4(2) y
C1A N1A C5A 117.8(4) ?
C1A N1A Zn1 128.6(3) ?
C5A N1A Zn1 113.1(3) ?
C12A N2A C9A 117.8(4) ?
C12A N2A Zn1 128.8(3) ?
C9A N2A Zn1 113.2(3) ?
C1B N1B C5B 118.5(4) ?
C1B N1B Zn1 128.1(3) ?
C5B N1B Zn1 113.2(3) ?
C12B N2B C9B 118.2(4) ?
C12B N2B Zn1 129.5(3) ?
C9B N2B Zn1 112.2(3) ?
C1C N1C C5C 118.5(4) ?
C1C N1C Zn1 127.7(3) ?
C5C N1C Zn1 113.8(3) ?
C12C N2C C9C 118.6(4) ?
C12C N2C Zn1 127.9(3) ?
C9C N2C Zn1 113.4(3) ?
N1A C1A C2A 123.4(5) ?
C3A C2A C1A 118.7(5) ?
C2A C3A C4A 120.0(4) ?
C5A C4A C3A 117.2(4) ?
C5A C4A C6A 119.0(4) ?
C3A C4A C6A 123.8(4) ?
N1A C5A C4A 122.9(4) ?
N1A C5A C9A 117.0(3) ?
C4A C5A C9A 120.1(4) ?
C7A C6A C4A 121.0(4) ?
C6A C7A C8A 122.1(4) ?
C10A C8A C9A 117.1(4) ?
C10A C8A C7A 124.6(4) ?
C9A C8A C7A 118.3(4) ?
N2A C9A C8A 122.9(4) ?
N2A C9A C5A 117.6(3) ?
C8A C9A C5A 119.5(4) ?
C11A C10A C8A 119.4(4) ?
C10A C11A C12A 120.1(5) ?
N2A C12A C11A 122.6(4) ?
N1B C1B C2B 122.6(5) ?
C3B C2B C1B 119.2(5) ?
C2B C3B C4B 120.2(5) ?
C3B C4B C5B 117.5(5) ?
C3B C4B C6B 124.2(5) ?
C5B C4B C6B 118.3(5) ?
N1B C5B C4B 121.9(4) ?
N1B C5B C9B 118.4(4) ?
C4B C5B C9B 119.7(4) ?
C7B C6B C4B 121.6(5) ?
C6B C7B C8B 121.5(5) ?
C10B C8B C9B 117.3(5) ?
C10B C8B C7B 124.4(5) ?
C9B C8B C7B 118.2(5) ?
N2B C9B C8B 122.1(4) ?
N2B C9B C5B 117.1(4) ?
C8B C9B C5B 120.8(4) ?
C11B C10B C8B 120.6(5) ?
C10B C11B C12B 118.7(5) ?
N2B C12B C11B 122.9(5) ?
N1C C1C C2C 122.3(5) ?
C3C C2C C1C 119.4(5) ?
C2C C3C C4C 120.2(5) ?
C3C C4C C5C 118.5(5) ?
C3C C4C C6C 123.3(5) ?
C5C C4C C6C 118.2(5) ?
N1C C5C C4C 121.1(4) ?
N1C C5C C9C 118.3(4) ?
C4C C5C C9C 120.6(4) ?
C7C C6C C4C 121.1(5) ?
C6C C7C C8C 122.5(5) ?
C10C C8C C9C 117.5(5) ?
C10C C8C C7C 124.5(5) ?
C9C C8C C7C 117.9(5) ?
N2C C9C C8C 121.8(4) ?
N2C C9C C5C 118.6(4) ?
C8C C9C C5C 119.5(4) ?
C11C C10C C8C 119.6(5) ?
C10C C11C C12C 119.3(5) ?
N2C C12C C11C 123.0(5) ?

loop_
_geom_bond_atom_site_label_1
_geom_bond_atom_site_label_2
_geom_bond_site_symmetry_2
_geom_bond_distance
_geom_bond_publ_flag
Zn1 N1B . 2.115(4) y
Zn1 N1A . 2.137(3) y
Zn1 N2A . 2.140(3) y
Zn1 N2B . 2.155(4) y
Zn1 N1C . 2.199(4) y
Zn1 N2C . 2.215(4) y
Cr1 O2 . 1.579(4) y
Cr1 O1 . 1.599(4) y
Cr1 O3 . 1.605(3) y
Cr1 O4 . 1.758(4) y
Cr2 O7 . 1.592(4) y
Cr2 O6 . 1.596(4) y
Cr2 O5 . 1.609(3) y
Cr2 O4 . 1.791(3) y
N1A C1A . 1.320(6) ?
N1A C5A . 1.358(5) ?
N2A C12A . 1.323(5) ?
N2A C9A . 1.346(5) ?
N1B C1B . 1.316(6) ?
N1B C5B . 1.362(5) ?
N2B C12B . 1.315(6) ?
N2B C9B . 1.372(6) ?
N1C C1C . 1.322(6) ?
N1C C5C . 1.361(6) ?
N2C C12C . 1.310(6) ?
N2C C9C . 1.351(6) ?
C1A C2A . 1.380(7) ?
C2A C3A . 1.365(8) ?
C3A C4A . 1.396(7) ?
C4A C5A . 1.386(6) ?
C4A C6A . 1.438(7) ?
C5A C9A . 1.439(6) ?
C6A C7A . 1.323(8) ?
C7A C8A . 1.435(7) ?
C8A C10A . 1.399(7) ?
C8A C9A . 1.404(6) ?
C10A C11A . 1.342(7) ?
C11A C12A . 1.390(7) ?
C1B C2B . 1.402(7) ?
C2B C3B . 1.348(8) ?
C3B C4B . 1.392(8) ?
C4B C5B . 1.404(6) ?
C4B C6B . 1.441(8) ?
C5B C9B . 1.419(7) ?
C6B C7B . 1.316(9) ?
C7B C8B . 1.445(8) ?
C8B C10B . 1.385(8) ?
C8B C9B . 1.388(6) ?
C10B C11B . 1.361(8) ?
C11B C12B . 1.383(7) ?
C1C C2C . 1.415(7) ?
C2C C3C . 1.330(8) ?
C3C C4C . 1.384(7) ?
C4C C5C . 1.411(6) ?
C4C C6C . 1.418(8) ?
C5C C9C . 1.415(6) ?
C6C C7C . 1.320(8) ?
C7C C8C . 1.434(8) ?
C8C C10C . 1.398(8) ?
C8C C9C . 1.401(6) ?
C10C C11C . 1.348(8) ?
C11C C12C . 1.385(7) ?

loop_
_geom_hbond_atom_site_label_D
_geom_hbond_atom_site_label_H
_geom_hbond_atom_site_label_A
_geom_hbond_site_symmetry_A
_geom_hbond_distance_DH
_geom_hbond_distance_HA
_geom_hbond_distance_DA
_geom_hbond_angle_DHA
C1A H1A O1 7 0.96 2.49 3.297(6) 141
C12B H12B O13 7 0.96 2.64 3.277(16) 124
C1B H1B O2 6_556 0.96 2.27 3.100(6) 144
C12A H12A O7 6_556 0.96 2.33 3.186(6) 149
C3A H3A O2 4_554 0.96 2.55 3.400(7) 148
C6A H6A O2 4_554 0.96 2.53 3.381(7) 148
C3B H3B O3 1_556 0.96 2.49 3.423(6) 164
C6B H6B O4 1_556 0.96 2.46 3.388(6) 163
C11B H11B O13 8_456 0.96 2.62 3.540(18) 161
C7A H7A O6 . 0.96 2.46 3.402(6) 167
C10A H10A O5 . 0.96 2.28 3.222(6) 166

loop_
_geom_torsion_atom_site_label_1
_geom_torsion_atom_site_label_2
_geom_torsion_atom_site_label_3
_geom_torsion_atom_site_label_4
_geom_torsion
_geom_torsion_publ_flag
O2 Cr1 O4 Cr2 28.1(4) y
O1 Cr1 O4 Cr2 -92.2(3) ?
O3 Cr1 O4 Cr2 145.8(3) ?
O7 Cr2 O4 Cr1 -80.0(3) ?
O6 Cr2 O4 Cr1 160.6(3) ?
O5 Cr2 O4 Cr1 40.7(3) ?
N1B Zn1 N1A C1A -83.9(4) ?
N2A Zn1 N1A C1A -178.2(4) ?
N2B Zn1 N1A C1A -4.7(4) ?
N1C Zn1 N1A C1A 89.6(4) ?
N2C Zn1 N1A C1A 118.9(5) ?
N1B Zn1 N1A C5A 105.0(3) ?
N2A Zn1 N1A C5A 10.7(3) ?
N2B Zn1 N1A C5A -175.8(3) ?
N1C Zn1 N1A C5A -81.5(3) ?
N2C Zn1 N1A C5A -52.2(6) ?
N1B Zn1 N2A C12A 71.3(4) ?
N1A Zn1 N2A C12A 174.2(4) ?
N2B Zn1 N2A C12A 129.8(8) ?
N1C Zn1 N2A C12A -96.3(4) ?
N2C Zn1 N2A C12A -20.4(4) ?
N1B Zn1 N2A C9A -113.0(3) ?
N1A Zn1 N2A C9A -10.1(3) ?
N2B Zn1 N2A C9A -54.5(9) ?
N1C Zn1 N2A C9A 79.5(3) ?
N2C Zn1 N2A C9A 155.3(3) ?
N1A Zn1 N1B C1B -84.4(4) ?
N2A Zn1 N1B C1B -5.5(4) ?
N2B Zn1 N1B C1B -177.4(4) ?
N1C Zn1 N1B C1B 120.7(5) ?
N2C Zn1 N1B C1B 89.4(4) ?
N1A Zn1 N1B C5B 100.6(3) ?
N2A Zn1 N1B C5B 179.5(3) ?
N2B Zn1 N1B C5B 7.5(3) ?
N1C Zn1 N1B C5B -54.3(6) ?
N2C Zn1 N1B C5B -85.7(3) ?
N1B Zn1 N2B C12B 176.4(4) ?
N1A Zn1 N2B C12B 73.2(4) ?
N2A Zn1 N2B C12B 116.5(8) ?
N1C Zn1 N2B C12B -17.3(4) ?
N2C Zn1 N2B C12B -93.2(4) ?
N1B Zn1 N2B C9B -7.8(3) ?
N1A Zn1 N2B C9B -111.0(3) ?
N2A Zn1 N2B C9B -67.7(9) ?
N1C Zn1 N2B C9B 158.5(3) ?
N2C Zn1 N2B C9B 82.6(3) ?
N1B Zn1 N1C C1C 152.1(5) ?
N1A Zn1 N1C C1C -3.7(4) ?
N2A Zn1 N1C C1C -81.2(4) ?
N2B Zn1 N1C C1C 92.1(4) ?
N2C Zn1 N1C C1C -175.5(4) ?
N1B Zn1 N1C C5C -29.8(7) ?
N1A Zn1 N1C C5C 174.4(3) ?
N2A Zn1 N1C C5C 96.9(3) ?
N2B Zn1 N1C C5C -89.8(3) ?
N2C Zn1 N1C C5C 2.6(3) ?
N1B Zn1 N2C C12C -10.1(4) ?
N1A Zn1 N2C C12C 147.8(4) ?
N2A Zn1 N2C C12C 87.1(4) ?
N2B Zn1 N2C C12C -88.3(4) ?
N1C Zn1 N2C C12C 178.2(4) ?
N1B Zn1 N2C C9C 167.6(3) ?
N1A Zn1 N2C C9C -34.5(6) ?
N2A Zn1 N2C C9C -95.2(3) ?
N2B Zn1 N2C C9C 89.4(3) ?
N1C Zn1 N2C C9C -4.1(3) ?
C5A N1A C1A C2A 1.0(7) ?
Zn1 N1A C1A C2A -169.8(4) ?
N1A C1A C2A C3A 0.3(8) ?
C1A C2A C3A C4A -1.4(8) ?
C2A C3A C4A C5A 1.3(7) ?
C2A C3A C4A C6A -177.3(5) ?
C1A N1A C5A C4A -1.1(6) ?
Zn1 N1A C5A C4A 171.1(3) ?
C1A N1A C5A C9A 177.9(4) ?
Zn1 N1A C5A C9A -10.0(4) ?
C3A C4A C5A N1A -0.1(6) ?
C6A C4A C5A N1A 178.6(4) ?
C3A C4A C5A C9A -179.0(4) ?
C6A C4A C5A C9A -0.3(6) ?
C5A C4A C6A C7A -1.3(7) ?
C3A C4A C6A C7A 177.3(5) ?
C4A C6A C7A C8A 1.1(8) ?
C6A C7A C8A C10A -177.7(5) ?
C6A C7A C8A C9A 0.7(7) ?
C12A N2A C9A C8A 2.6(6) ?
Zn1 N2A C9A C8A -173.7(3) ?
C12A N2A C9A C5A -175.5(4) ?
Zn1 N2A C9A C5A 8.3(4) ?
C10A C8A C9A N2A -1.7(6) ?
C7A C8A C9A N2A 179.8(4) ?
C10A C8A C9A C5A 176.3(4) ?
C7A C8A C9A C5A -2.2(6) ?
N1A C5A C9A N2A 1.1(5) ?
C4A C5A C9A N2A -179.9(4) ?
N1A C5A C9A C8A -177.0(3) ?
C4A C5A C9A C8A 2.0(6) ?
C9A C8A C10A C11A -0.4(7) ?
C7A C8A C10A C11A 178.1(5) ?
C8A C10A C11A C12A 1.4(7) ?
C9A N2A C12A C11A -1.4(6) ?
Zn1 N2A C12A C11A 174.1(3) ?
C10A C11A C12A N2A -0.6(7) ?
C5B N1B C1B C2B 1.0(7) ?
Zn1 N1B C1B C2B -173.8(3) ?
N1B C1B C2B C3B 0.0(8) ?
C1B C2B C3B C4B 0.2(8) ?
C2B C3B C4B C5B -1.4(7) ?
C2B C3B C4B C6B 179.1(5) ?
C1B N1B C5B C4B -2.3(6) ?
Zn1 N1B C5B C4B 173.2(3) ?
C1B N1B C5B C9B 178.1(4) ?
Zn1 N1B C5B C9B -6.4(5) ?
C3B C4B C5B N1B 2.5(7) ?
C6B C4B C5B N1B -178.0(4) ?
C3B C4B C5B C9B -177.9(4) ?
C6B C4B C5B C9B 1.6(6) ?
C3B C4B C6B C7B 176.2(5) ?
C5B C4B C6B C7B -3.4(8) ?
C4B C6B C7B C8B 2.9(9) ?
C6B C7B C8B C10B -176.8(5) ?
C6B C7B C8B C9B -0.6(8) ?
C12B N2B C9B C8B 2.7(6) ?
Zn1 N2B C9B C8B -173.6(3) ?
C12B N2B C9B C5B -176.6(4) ?
Zn1 N2B C9B C5B 7.1(5) ?
C10B C8B C9B N2B -3.9(7) ?
C7B C8B C9B N2B 179.7(4) ?
C10B C8B C9B C5B 175.4(4) ?
C7B C8B C9B C5B -1.1(6) ?
N1B C5B C9B N2B -0.6(6) ?
C4B C5B C9B N2B 179.8(4) ?
N1B C5B C9B C8B -179.9(4) ?
C4B C5B C9B C8B 0.5(6) ?
C9B C8B C10B C11B 1.9(7) ?
C7B C8B C10B C11B 178.0(5) ?
C8B C10B C11B C12B 1.2(8) ?
C9B N2B C12B C11B 0.6(8) ?
Zn1 N2B C12B C11B 176.2(4) ?
C10B C11B C12B N2B -2.5(9) ?
C5C N1C C1C C2C 0.4(7) ?
Zn1 N1C C1C C2C 178.5(4) ?
N1C C1C C2C C3C 0.8(8) ?
C1C C2C C3C C4C -0.5(8) ?
C2C C3C C4C C5C -1.0(7) ?
C2C C3C C4C C6C -179.4(5) ?
C1C N1C C5C C4C -2.0(6) ?
Zn1 N1C C5C C4C 179.7(3) ?
C1C N1C C5C C9C 177.4(4) ?
Zn1 N1C C5C C9C -0.9(5) ?
C3C C4C C5C N1C 2.3(6) ?
C6C C4C C5C N1C -179.2(4) ?
C3C C4C C5C C9C -177.1(4) ?
C6C C4C C5C C9C 1.5(7) ?
C3C C4C C6C C7C 177.5(5) ?
C5C C4C C6C C7C -1.0(8) ?
C4C C6C C7C C8C -1.2(9) ?
C6C C7C C8C C10C -176.2(6) ?
C6C C7C C8C C9C 2.7(8) ?
C12C N2C C9C C8C -0.7(6) ?
Zn1 N2C C9C C8C -178.6(3) ?
C12C N2C C9C C5C -176.9(4) ?
Zn1 N2C C9C C5C 5.2(5) ?
C10C C8C C9C N2C 0.7(7) ?
C7C C8C C9C N2C -178.3(4) ?
C10C C8C C9C C5C 176.9(4) ?
C7C C8C C9C C5C -2.1(7) ?
N1C C5C C9C N2C -3.0(6) ?
C4C C5C C9C N2C 176.4(4) ?
N1C C5C C9C C8C -179.2(4) ?
C4C C5C C9C C8C 0.1(6) ?
C9C C8C C10C C11C -0.6(7) ?
C7C C8C C10C C11C 178.3(5) ?
C8C C10C C11C C12C 0.6(8) ?
C9C N2C C12C C11C 0.6(7) ?
Zn1 N2C C12C C11C 178.2(4) ?
C10C C11C C12C N2C -0.6(8) ?
